data_7231466
loop_
_publ_author_name
'Hutchins, Kristin M.'
'Unruh, Daniel K.'
'Carpenter, Dontrell D.'
'Groeneman, Ryan H.'

_publ_section_title
;
 Thermal expansion along one-dimensional chains and two-dimensional sheets
 within co-crystals based on halogen or hydrogen bonds
;
_journal_issue 45
_journal_name_full CrystEngComm
_journal_page_first 7232
_journal_paper_doi 10.1039/C8CE01090K
_journal_volume 20
_journal_year 2018
_chemical_formula_sum 'C18 H10 Br4 N2'
_chemical_formula_weight 573.92
_space_group_IT_number 2
_space_group_name_Hall '-P 1'
_space_group_name_H-M_alt 'P -1'
_symmetry_cell_setting triclinic
_symmetry_Int_Tables_number 2
_symmetry_space_group_name_Hall '-P 1'
_symmetry_space_group_name_H-M 'P -1'
_atom_sites_solution_hydrogens geom
_atom_sites_solution_primary dual
_atom_sites_solution_secondary difmap
_audit_creation_date 2018-04-23T11:22:57-00:00
_audit_creation_method 'WinGX routine CIF_UPDATE'
_audit_update_record
;
2018-06-18 deposited with the CCDC.
2018-08-30 downloaded from the CCDC.
;
_cell_angle_alpha 73.014(3)
_cell_angle_beta 85.807(3)
_cell_angle_gamma 84.125(3)
_cell_formula_units_Z 2
_cell_length_a 3.9684(4)
_cell_length_b 13.2770(14)
_cell_length_c 18.217(2)
_cell_measurement_reflns_used 3717
_cell_measurement_temperature 269(2)
_cell_measurement_theta_max 27.01
_cell_measurement_theta_min 2.25
_cell_volume 912.19(17)
_computing_cell_refinement 'Bruker SAINT'
_computing_data_collection 'Bruker APEX2'
_computing_data_reduction 'Bruker SAINT'
_computing_structure_refinement 'SHELXL-2016/6 (Sheldrick, 2016)'
_computing_structure_solution 'SHELXT 2014/5 (Sheldrick, 2014)'
_diffrn_ambient_temperature 269(2)
_diffrn_measured_fraction_theta_full 0.996
_diffrn_measured_fraction_theta_max 0.99
_diffrn_measurement_device_type 'Bruker APEX-II CCD'
_diffrn_measurement_method '\f and \w scans'
_diffrn_radiation_monochromator graphite
_diffrn_radiation_source 'fine-focus sealed tube'
_diffrn_radiation_type MoK\a
_diffrn_radiation_wavelength 0.71073
_diffrn_reflns_av_R_equivalents 0.0305
_diffrn_reflns_av_unetI/netI 0.0401
_diffrn_reflns_Laue_measured_fraction_full 0.996
_diffrn_reflns_Laue_measured_fraction_max 0.99
_diffrn_reflns_limit_h_max 3
_diffrn_reflns_limit_h_min -5
_diffrn_reflns_limit_k_max 16
_diffrn_reflns_limit_k_min -17
_diffrn_reflns_limit_l_max 24
_diffrn_reflns_limit_l_min -24
_diffrn_reflns_number 10298
_diffrn_reflns_point_group_measured_fraction_full 0.996
_diffrn_reflns_point_group_measured_fraction_max 0.99
_diffrn_reflns_theta_full 25.242
_diffrn_reflns_theta_max 28.209
_diffrn_reflns_theta_min 1.61
_exptl_absorpt_coefficient_mu 8.826
_exptl_absorpt_correction_T_max 0.1256
_exptl_absorpt_correction_T_min 0.0679
_exptl_absorpt_correction_type multi-scan
_exptl_absorpt_process_details SADABS
_exptl_crystal_colour colourless
_exptl_crystal_density_diffrn 2.09
_exptl_crystal_description rod
_exptl_crystal_F_000 544
_exptl_crystal_size_max 0.498
_exptl_crystal_size_mid 0.221
_exptl_crystal_size_min 0.092
_refine_diff_density_max 0.457
_refine_diff_density_min -0.683
_refine_diff_density_rms 0.086
_refine_ls_extinction_method none
_refine_ls_goodness_of_fit_ref 1.02
_refine_ls_hydrogen_treatment constr
_refine_ls_matrix_type full
_refine_ls_number_parameters 217
_refine_ls_number_reflns 4461
_refine_ls_number_restraints 0
_refine_ls_restrained_S_all 1.02
_refine_ls_R_factor_all 0.0516
_refine_ls_R_factor_gt 0.032
_refine_ls_shift/su_max 0.001
_refine_ls_shift/su_mean 0
_refine_ls_structure_factor_coef Fsqd
_refine_ls_weighting_details 'w=1/[\s^2^(Fo^2^)+(0.0316P)^2^] where P=(Fo^2^+2Fc^2^)/3'
_refine_ls_weighting_scheme calc
_refine_ls_wR_factor_gt 0.0678
_refine_ls_wR_factor_ref 0.074
_reflns_number_gt 3332
_reflns_number_total 4461
_reflns_threshold_expression 'I > 2\s(I)'
_cod_data_source_file c8ce01090k2.cif
_cod_data_source_block TBrB_BPA_270k
_cod_depositor_comments 'Adding full bibliography for 7231456--7231470.cif.'
_cod_original_cell_volume 912.18(17)
_cod_database_code 7231466
_shelx_estimated_absorpt_t_min 0.096
_shelx_estimated_absorpt_t_max 0.497

loop_
_symmetry_equiv_pos_as_xyz
'x, y, z'
'-x, -y, -z'

loop_
_atom_site_label
_atom_site_type_symbol
_atom_site_fract_x
_atom_site_fract_y
_atom_site_fract_z
_atom_site_U_iso_or_equiv
_atom_site_adp_type
_atom_site_occupancy
_atom_site_calc_flag
Br1 Br 0.83782(8) 0.80580(3) 0.13648(2) 0.05534(11) Uani 1 d
Br2 Br 0.69819(9) 0.77271(3) -0.03455(2) 0.05960(11) Uani 1 d
Br3 Br 0.27450(8) 0.27863(2) 0.48118(2) 0.05241(10) Uani 1 d
Br4 Br 0.29055(8) 0.31681(3) 0.65572(2) 0.05425(10) Uani 1 d
N1 N 0.1185(7) -0.0385(2) 0.76860(17) 0.0616(8) Uani 1 d
N2 N 0.2581(7) 0.4532(2) 0.26362(17) 0.0578(7) Uani 1 d
C1 C 0.2606(8) -0.1101(3) 0.7355(2) 0.0594(9) Uani 1 d
H1 H 0.385333 -0.168707 0.765756 0.071 Uiso 1 calc
C2 C 0.2352(8) -0.1031(2) 0.65914(19) 0.0530(8) Uani 1 d
H2 H 0.339886 -0.155781 0.638976 0.064 Uiso 1 calc
C3 C 0.0528(7) -0.0172(2) 0.61318(18) 0.0447(7) Uani 1 d
C4 C -0.0982(7) 0.0596(2) 0.64639(19) 0.0504(8) Uani 1 d
H4 H -0.221164 0.119537 0.617302 0.06 Uiso 1 calc
C5 C -0.0596(8) 0.0439(3) 0.7234(2) 0.0556(9) Uani 1 d
H5 H -0.165474 0.094379 0.745591 0.067 Uiso 1 calc
C6 C 0.0154(8) -0.0051(3) 0.53299(18) 0.0516(8) Uani 1 d
C7 C 0.5648(6) 1.0140(2) 0.06996(16) 0.0391(6) Uani 1 d
H7 H 0.609694 1.023404 0.116811 0.047 Uiso 1 calc
C8 C 0.6469(7) 0.9170(2) 0.05627(16) 0.0383(6) Uani 1 d
C9 C 0.5837(7) 0.9036(2) -0.01377(17) 0.0392(6) Uani 1 d
C10 C 0.1208(8) 0.3791(3) 0.2421(2) 0.0563(8) Uani 1 d
H10 H 0.071304 0.317723 0.280067 0.068 Uiso 1 calc
C11 C 0.0478(8) 0.3870(2) 0.16824(19) 0.0503(8) Uani 1 d
H11 H -0.045815 0.332013 0.157082 0.06 Uiso 1 calc
C12 C 0.1150(7) 0.4776(2) 0.11044(18) 0.0420(7) Uani 1 d
C13 C 0.2583(7) 0.5563(2) 0.13138(19) 0.0483(7) Uani 1 d
H13 H 0.310304 0.618542 0.094668 0.058 Uiso 1 calc
C14 C 0.3211(8) 0.5399(3) 0.2075(2) 0.0569(9) Uani 1 d
H14 H 0.414375 0.593375 0.220662 0.068 Uiso 1 calc
C15 C 0.0343(7) 0.4930(2) 0.03215(17) 0.0457(7) Uani 1 d
C16 C 0.4907(7) 0.4847(2) 0.42785(17) 0.0406(7) Uani 1 d
H16 H 0.482801 0.474543 0.37963 0.049 Uiso 1 calc
C17 C 0.4031(6) 0.4065(2) 0.49324(17) 0.0379(6) Uani 1 d
C18 C 0.4095(6) 0.4216(2) 0.56520(17) 0.0387(6) Uani 1 d

loop_
_atom_site_aniso_label
_atom_site_aniso_U_11
_atom_site_aniso_U_22
_atom_site_aniso_U_33
_atom_site_aniso_U_23
_atom_site_aniso_U_13
_atom_site_aniso_U_12
Br1 0.0675(2) 0.0448(2) 0.0438(2) 0.00200(15) -0.01270(15) 0.00425(15)
Br2 0.0799(2) 0.04033(19) 0.0605(3) -0.02125(17) 0.00104(17) 0.00316(16)
Br3 0.0643(2) 0.04263(19) 0.0546(2) -0.01743(16) -0.00600(15) -0.01164(14)
Br4 0.0696(2) 0.0491(2) 0.0388(2) -0.00290(15) 0.00356(15) -0.01399(15)
N1 0.0763(18) 0.069(2) 0.0414(19) -0.0131(16) -0.0076(14) -0.0193(16)
N2 0.0766(18) 0.0578(18) 0.0394(18) -0.0135(15) -0.0098(14) -0.0038(15)
C1 0.071(2) 0.051(2) 0.053(2) -0.0034(18) -0.0141(17) -0.0107(17)
C2 0.0592(18) 0.050(2) 0.051(2) -0.0141(17) -0.0015(16) -0.0119(15)
C3 0.0489(16) 0.0516(19) 0.0356(18) -0.0114(15) -0.0024(13) -0.0172(14)
C4 0.0579(18) 0.0502(19) 0.045(2) -0.0136(16) -0.0042(15) -0.0136(15)
C5 0.064(2) 0.058(2) 0.049(2) -0.0205(18) -0.0028(16) -0.0116(17)
C6 0.0560(17) 0.059(2) 0.044(2) -0.0179(18) -0.0025(15) -0.0139(15)
C7 0.0473(15) 0.0394(17) 0.0307(17) -0.0095(13) -0.0008(12) -0.0057(13)
C8 0.0444(14) 0.0316(15) 0.0335(17) -0.0011(12) -0.0029(12) -0.0017(12)
C9 0.0445(15) 0.0320(15) 0.0408(18) -0.0111(13) 0.0021(12) -0.0034(12)
C10 0.077(2) 0.0462(19) 0.042(2) -0.0055(16) -0.0027(16) -0.0059(16)
C11 0.0667(19) 0.0442(18) 0.043(2) -0.0159(16) -0.0046(15) -0.0061(15)
C12 0.0485(15) 0.0393(16) 0.0383(18) -0.0146(14) -0.0059(13) 0.0089(13)
C13 0.0586(17) 0.0409(18) 0.045(2) -0.0121(15) -0.0045(15) -0.0025(14)
C14 0.070(2) 0.058(2) 0.051(2) -0.0246(18) -0.0117(17) -0.0075(17)
C15 0.0553(17) 0.0428(17) 0.0397(18) -0.0144(16) -0.0032(14) 0.0010(13)
C16 0.0491(15) 0.0425(17) 0.0314(17) -0.0125(14) -0.0047(12) -0.0024(13)
C17 0.0389(14) 0.0357(15) 0.0405(18) -0.0128(13) -0.0044(12) -0.0030(11)
C18 0.0406(14) 0.0383(16) 0.0330(17) -0.0039(13) -0.0030(12) -0.0023(12)

loop_
_atom_type_symbol
_atom_type_description
_atom_type_scat_dispersion_real
_atom_type_scat_dispersion_imag
_atom_type_scat_source
C C 0.0033 0.0016 'International Tables Vol C Tables 4.2.6.8 and 6.1.1.4'
H H 0 0 'International Tables Vol C Tables 4.2.6.8 and 6.1.1.4'
N N 0.0061 0.0033 'International Tables Vol C Tables 4.2.6.8 and 6.1.1.4'
Br Br -0.2901 2.4595 'International Tables Vol C Tables 4.2.6.8 and 6.1.1.4'

loop_
_geom_angle_atom_site_label_1
_geom_angle_atom_site_label_2
_geom_angle_atom_site_label_3
_geom_angle
_geom_angle_site_symmetry_1
_geom_angle_site_symmetry_3
C1 N1 C5 116.1(3) . .
C14 N2 C10 115.4(3) . .
N1 C1 C2 124.2(3) . .
N1 C1 H1 117.9 . .
C2 C1 H1 117.9 . .
C3 C2 C1 119.0(3) . .
C3 C2 H2 120.5 . .
C1 C2 H2 120.5 . .
C2 C3 C4 118.0(3) . .
C2 C3 C6 121.9(3) . .
C4 C3 C6 120.1(3) . .
C5 C4 C3 118.0(3) . .
C5 C4 H4 121 . .
C3 C4 H4 121 . .
N1 C5 C4 124.7(3) . .
N1 C5 H5 117.7 . .
C4 C5 H5 117.7 . .
C6 C6 C3 179.9(5) 2_556 .
C9 C7 C8 119.6(3) 2_675 .
C9 C7 H7 120.2 2_675 .
C8 C7 H7 120.2 . .
C9 C8 C7 120.1(3) . .
C9 C8 Br1 122.2(2) . .
C7 C8 Br1 117.7(2) . .
C7 C9 C8 120.3(2) 2_675 .
C7 C9 Br2 118.6(2) 2_675 .
C8 C9 Br2 121.0(2) . .
N2 C10 C11 124.8(3) . .
N2 C10 H10 117.6 . .
C11 C10 H10 117.6 . .
C10 C11 C12 119.2(3) . .
C10 C11 H11 120.4 . .
C12 C11 H11 120.4 . .
C11 C12 C13 117.2(3) . .
C11 C12 C15 122.3(3) . .
C13 C12 C15 120.5(3) . .
C14 C13 C12 118.6(3) . .
C14 C13 H13 120.7 . .
C12 C13 H13 120.7 . .
N2 C14 C13 124.8(3) . .
N2 C14 H14 117.6 . .
C13 C14 H14 117.6 . .
C15 C15 C12 179.0(4) 2_565 .
C17 C16 C18 119.4(3) . 2_666
C17 C16 H16 120.3 . .
C18 C16 H16 120.3 2_666 .
C16 C17 C18 120.7(2) . .
C16 C17 Br3 118.0(2) . .
C18 C17 Br3 121.4(2) . .
C17 C18 C16 119.9(3) . 2_666
C17 C18 Br4 121.9(2) . .
C16 C18 Br4 118.2(2) 2_666 .

loop_
_geom_bond_atom_site_label_1
_geom_bond_atom_site_label_2
_geom_bond_distance
_geom_bond_site_symmetry_2
Br1 C8 1.887(3) .
Br2 C9 1.888(3) .
Br3 C17 1.898(3) .
Br4 C18 1.886(3) .
N1 C1 1.327(4) .
N1 C5 1.332(4) .
N2 C14 1.328(4) .
N2 C10 1.336(4) .
C1 C2 1.377(5) .
C1 H1 0.93 .
C2 C3 1.374(4) .
C2 H2 0.93 .
C3 C4 1.395(4) .
C3 C6 1.439(4) .
C4 C5 1.375(4) .
C4 H4 0.93 .
C5 H5 0.93 .
C6 C6 1.184(6) 2_556
C7 C9 1.376(4) 2_675
C7 C8 1.385(3) .
C7 H7 0.93 .
C8 C9 1.382(4) .
C10 C11 1.369(4) .
C10 H10 0.93 .
C11 C12 1.383(4) .
C11 H11 0.93 .
C12 C13 1.395(4) .
C12 C15 1.436(4) .
C13 C14 1.378(4) .
C13 H13 0.93 .
C14 H14 0.93 .
C15 C15 1.179(6) 2_565
C16 C17 1.381(4) .
C16 C18 1.386(3) 2_666
C16 H16 0.93 .
C17 C18 1.385(4) .
